data_1544438
loop_
_publ_author_name
'Sebhaoui, Jihad'
'El Bakri, Youness'
'Essassi, El Mokhtar'
'Mague, Joel T.'

_publ_section_title
;
 (4<i>Z</i>)-1-Dodecyl-4-(2-oxopropylidene)-2,3,4,5-tetrahydro-1<i>H</i>-1,5-benzodiazepin-2-one
;
_journal_coeditor_code BH4017
_journal_issue 11
_journal_name_full IUCrData
_journal_page_first x161696
_journal_paper_doi 10.1107/S2414314616016965
_journal_volume 1
_journal_year 2016
_chemical_formula_iupac 'C24 H36 N2 O2'
_chemical_formula_moiety 'C24 H36 N2 O2'
_chemical_formula_sum 'C24 H36 N2 O2'
_chemical_formula_weight 384.55
_chemical_name_systematic (4<i>Z</i>)-1-Dodecyl-4-(2-oxopropylidene)-2,3,4,5-tetrahydro-1<i>H</i>-1,5-benzodiazepin-2-one
_space_group_crystal_system triclinic
_space_group_IT_number 2
_space_group_name_Hall '-P 1'
_space_group_name_H-M_alt 'P -1'
_symmetry_space_group_name_Hall '-P 1'
_symmetry_space_group_name_H-M 'P -1'
_atom_sites_solution_hydrogens difmap
_atom_sites_solution_primary direct
_atom_sites_solution_secondary difmap
_audit_creation_method SHELXL-2014/7
_cell_angle_alpha 87.327(6)
_cell_angle_beta 82.242(6)
_cell_angle_gamma 63.248(7)
_cell_formula_units_Z 2
_cell_length_a 8.2589(9)
_cell_length_b 8.3715(9)
_cell_length_c 18.097(2)
_cell_measurement_reflns_used 5933
_cell_measurement_temperature 150(2)
_cell_measurement_theta_max 71.5460
_cell_measurement_theta_min 2.4644
_cell_volume 1106.9(2)
_computing_cell_refinement
;
SAINT (Bruker, 2016)
;
_computing_data_collection
;
APEX3 (Bruker, 2016)
;
_computing_data_reduction
;
SAINT (Bruker, 2016)
;
_computing_molecular_graphics
;
DIAMOND (Brandenburg & Putz, 2012)
;
_computing_publication_material
;
SHELXTL (Bruker, 2016)
;
_computing_structure_refinement
;
SHELXL2014 (Sheldrick, 2015<i>b</i>)
;
_computing_structure_solution
;
SHELXT (Sheldrick, 2015<i>a</i>)
;
_diffrn_ambient_temperature 150(2)
_diffrn_detector_area_resol_mean 10.4167
_diffrn_measured_fraction_theta_full 0.960
_diffrn_measured_fraction_theta_max 0.942
_diffrn_measurement_device_type 'Bruker D8 VENTURE PHOTON 100 CMOS'
_diffrn_measurement_method '\w scans'
_diffrn_radiation_monochromator mirror
_diffrn_radiation_type CuK\a
_diffrn_radiation_wavelength 1.54178
_diffrn_reflns_av_R_equivalents 0.0372
_diffrn_reflns_limit_h_max 10
_diffrn_reflns_limit_h_min -10
_diffrn_reflns_limit_k_max 10
_diffrn_reflns_limit_k_min -10
_diffrn_reflns_limit_l_max 22
_diffrn_reflns_limit_l_min -20
_diffrn_reflns_number 8388
_diffrn_reflns_theta_full 68.000
_diffrn_reflns_theta_max 71.556
_diffrn_reflns_theta_min 4.933
_exptl_absorpt_coefficient_mu 0.566
_exptl_absorpt_correction_T_max 0.96
_exptl_absorpt_correction_T_min 0.84
_exptl_absorpt_correction_type multi-scan
_exptl_absorpt_process_details
;
SADABS (Bruker, 2016)
;
_exptl_crystal_colour colourless
_exptl_crystal_density_diffrn 1.154
_exptl_crystal_density_method 'not measured'
_exptl_crystal_description block
_exptl_crystal_F_000 420
_exptl_crystal_size_max 0.157
_exptl_crystal_size_mid 0.107
_exptl_crystal_size_min 0.064
_refine_diff_density_max 0.172
_refine_diff_density_min -0.265
_refine_ls_extinction_method none
_refine_ls_goodness_of_fit_ref 1.068
_refine_ls_hydrogen_treatment refall
_refine_ls_matrix_type full
_refine_ls_number_parameters 397
_refine_ls_number_reflns 4075
_refine_ls_number_restraints 0
_refine_ls_restrained_S_all 1.068
_refine_ls_R_factor_all 0.0636
_refine_ls_R_factor_gt 0.0497
_refine_ls_shift/su_max 0.001
_refine_ls_shift/su_mean 0.000
_refine_ls_structure_factor_coef Fsqd
_refine_ls_weighting_details 'w=1/[\s^2^(Fo^2^)+(0.0635P)^2^+0.2871P] where P=(Fo^2^+2Fc^2^)/3'
_refine_ls_weighting_scheme calc
_refine_ls_wR_factor_gt 0.1255
_refine_ls_wR_factor_ref 0.1383
_reflns_number_gt 3242
_reflns_number_total 4075
_reflns_threshold_expression 'I > 2\s(I)'
_cod_data_source_file bh4017sup1.cif
_cod_data_source_block I
_cod_database_code 1544438
_shelx_estimated_absorpt_t_min 0.916
_shelx_estimated_absorpt_t_max 0.965

loop_
_space_group_symop_operation_xyz
'x, y, z'
'-x, -y, -z'

loop_
_atom_site_type_symbol
_atom_site_label
_atom_site_fract_x
_atom_site_fract_y
_atom_site_fract_z
_atom_site_U_iso_or_equiv
_atom_site_adp_type
_atom_site_calc_flag
_atom_site_occupancy
O O1 0.49804(17) 0.95715(16) 0.11351(8) 0.0363(3) Uani d 1
O O2 0.85523(18) 0.18662(16) 0.11278(8) 0.0419(3) Uani d 1
N N1 0.5318(2) 0.46760(19) 0.12365(8) 0.0279(3) Uani d 1
H H1 0.600(3) 0.356(3) 0.1351(13) 0.052(7) Uiso d 1
N N2 0.30375(19) 0.84404(17) 0.16331(8) 0.0260(3) Uani d 1
C C1 0.2303(2) 0.7192(2) 0.16034(9) 0.0265(4) Uani d 1
C C2 0.0418(2) 0.7796(2) 0.17719(10) 0.0328(4) Uani d 1
H H2 -0.037(3) 0.906(3) 0.1849(14) 0.055(7) Uiso d 1
C C3 -0.0324(3) 0.6602(3) 0.18364(11) 0.0378(4) Uani d 1
H H3 -0.166(3) 0.700(3) 0.1962(11) 0.032(5) Uiso d 1
C C4 0.0812(3) 0.4774(3) 0.17338(10) 0.0350(4) Uani d 1
H H4 0.025(3) 0.395(3) 0.1791(12) 0.044(6) Uiso d 1
C C5 0.2664(3) 0.4168(2) 0.15358(10) 0.0310(4) Uani d 1
H H5 0.352(3) 0.291(3) 0.1420(12) 0.039(5) Uiso d 1
C C6 0.3426(2) 0.5368(2) 0.14575(9) 0.0261(3) Uani d 1
C C7 0.6123(2) 0.5373(2) 0.06987(9) 0.0255(3) Uani d 1
H H7 0.844(3) 0.493(3) 0.0001(11) 0.032(5) Uiso d 1
C C8 0.4925(2) 0.7223(2) 0.04494(9) 0.0260(4) Uani d 1
H H8A 0.380(3) 0.723(3) 0.0262(11) 0.037(5) Uiso d 1
H H8B 0.556(3) 0.759(3) 0.0042(11) 0.033(5) Uiso d 1
C C9 0.4323(2) 0.8528(2) 0.10986(9) 0.0259(4) Uani d 1
C C10 0.7909(2) 0.4437(2) 0.04016(10) 0.0277(4) Uani d 1
C C11 0.9060(2) 0.2644(2) 0.06113(10) 0.0315(4) Uani d 1
C C12 1.0942(3) 0.1678(3) 0.01860(13) 0.0393(5) Uani d 1
H H12A 1.181(4) 0.172(3) 0.0470(14) 0.059(7) Uiso d 1
H H12B 1.116(3) 0.228(3) -0.0302(15) 0.058(7) Uiso d 1
H H12C 1.119(4) 0.050(4) 0.0081(18) 0.087(10) Uiso d 1
C C13 0.2425(3) 0.9605(2) 0.23012(10) 0.0315(4) Uani d 1
H H13A 0.103(3) 1.037(3) 0.2358(12) 0.046(6) Uiso d 1
H H13B 0.305(3) 1.039(3) 0.2213(11) 0.038(5) Uiso d 1
C C14 0.2929(2) 0.8527(2) 0.30084(10) 0.0319(4) Uani d 1
H H14A 0.228(3) 0.780(3) 0.3095(12) 0.041(6) Uiso d 1
H H14B 0.251(3) 0.935(3) 0.3452(13) 0.051(6) Uiso d 1
C C15 0.4971(2) 0.7328(2) 0.30015(10) 0.0317(4) Uani d 1
H H15A 0.544(3) 0.640(3) 0.2587(12) 0.037(5) Uiso d 1
H H15B 0.563(3) 0.812(3) 0.2879(12) 0.040(5) Uiso d 1
C C16 0.5431(3) 0.6367(3) 0.37373(10) 0.0336(4) Uani d 1
H H16A 0.472(3) 0.571(3) 0.3864(12) 0.043(6) Uiso d 1
H H16B 0.498(3) 0.731(3) 0.4173(14) 0.052(6) Uiso d 1
C C17 0.7447(3) 0.5139(2) 0.37574(10) 0.0340(4) Uani d 1
H H17A 0.791(3) 0.417(3) 0.3350(14) 0.052(6) Uiso d 1
H H17B 0.816(3) 0.585(3) 0.3631(12) 0.042(6) Uiso d 1
C C18 0.7845(3) 0.4253(3) 0.45129(10) 0.0346(4) Uani d 1
H H18A 0.707(3) 0.359(3) 0.4649(13) 0.051(6) Uiso d 1
H H18B 0.737(3) 0.520(3) 0.4902(13) 0.047(6) Uiso d 1
C C19 0.9837(3) 0.3002(2) 0.45673(10) 0.0343(4) Uani d 1
H H19A 1.029(3) 0.202(3) 0.4173(13) 0.044(6) Uiso d 1
H H19B 1.058(3) 0.369(3) 0.4447(13) 0.048(6) Uiso d 1
C C20 1.0145(3) 0.2144(2) 0.53318(10) 0.0343(4) Uani d 1
H H20A 0.939(3) 0.147(3) 0.5437(13) 0.049(6) Uiso d 1
H H20B 0.967(3) 0.312(3) 0.5731(13) 0.043(6) Uiso d 1
C C21 1.2120(3) 0.0869(2) 0.54133(10) 0.0338(4) Uani d 1
H H21A 1.259(3) -0.011(3) 0.5017(13) 0.046(6) Uiso d 1
H H21B 1.287(3) 0.154(3) 0.5297(12) 0.042(6) Uiso d 1
C C22 1.2391(3) 0.0029(3) 0.61809(11) 0.0357(4) Uani d 1
H H22A 1.159(3) -0.059(3) 0.6320(13) 0.052(6) Uiso d 1
H H22B 1.193(3) 0.099(3) 0.6567(13) 0.048(6) Uiso d 1
C C23 1.4358(3) -0.1263(3) 0.62625(12) 0.0401(4) Uani d 1
H H23A 1.516(4) -0.063(3) 0.6143(14) 0.058(7) Uiso d 1
H H23B 1.479(3) -0.219(3) 0.5888(14) 0.050(6) Uiso d 1
C C24 1.4624(4) -0.2082(3) 0.70285(14) 0.0550(6) Uani d 1
H H24A 1.600(4) -0.300(4) 0.7042(16) 0.077(9) Uiso d 1
H H24B 1.426(4) -0.117(4) 0.7445(16) 0.066(8) Uiso d 1
H H24C 1.388(4) -0.273(4) 0.7164(17) 0.082(9) Uiso d 1

loop_
_atom_site_aniso_label
_atom_site_aniso_U_11
_atom_site_aniso_U_22
_atom_site_aniso_U_33
_atom_site_aniso_U_12
_atom_site_aniso_U_13
_atom_site_aniso_U_23
O1 0.0366(7) 0.0284(6) 0.0495(8) -0.0200(6) -0.0030(6) -0.0033(5)
O2 0.0400(8) 0.0286(7) 0.0529(9) -0.0124(6) -0.0063(6) 0.0098(6)
N1 0.0302(7) 0.0216(7) 0.0320(8) -0.0118(6) -0.0044(6) 0.0038(6)
N2 0.0288(7) 0.0220(7) 0.0276(7) -0.0117(6) -0.0037(5) -0.0004(5)
C1 0.0315(9) 0.0260(8) 0.0250(8) -0.0153(7) -0.0049(6) 0.0019(6)
C2 0.0326(9) 0.0310(9) 0.0352(10) -0.0151(8) -0.0032(7) 0.0033(7)
C3 0.0322(10) 0.0435(11) 0.0416(10) -0.0213(9) -0.0029(8) 0.0045(8)
C4 0.0432(10) 0.0398(10) 0.0326(9) -0.0280(9) -0.0059(7) 0.0045(8)
C5 0.0424(10) 0.0290(9) 0.0271(9) -0.0206(8) -0.0062(7) 0.0028(7)
C6 0.0309(8) 0.0257(8) 0.0246(8) -0.0147(7) -0.0067(6) 0.0040(6)
C7 0.0310(8) 0.0235(8) 0.0260(8) -0.0148(7) -0.0068(6) 0.0000(6)
C8 0.0271(8) 0.0230(8) 0.0276(8) -0.0110(7) -0.0048(6) 0.0044(6)
C9 0.0254(8) 0.0198(8) 0.0317(9) -0.0087(7) -0.0070(6) 0.0036(6)
C10 0.0281(8) 0.0248(8) 0.0318(9) -0.0128(7) -0.0064(7) 0.0021(7)
C11 0.0310(9) 0.0257(8) 0.0397(10) -0.0128(7) -0.0110(7) -0.0001(7)
C12 0.0296(10) 0.0303(10) 0.0570(13) -0.0116(8) -0.0071(9) -0.0034(9)
C13 0.0363(10) 0.0244(8) 0.0317(9) -0.0118(8) -0.0023(7) -0.0039(7)
C14 0.0331(9) 0.0338(9) 0.0296(9) -0.0158(8) -0.0014(7) -0.0037(7)
C15 0.0336(9) 0.0332(9) 0.0285(9) -0.0155(8) -0.0025(7) -0.0013(7)
C16 0.0355(10) 0.0354(9) 0.0305(9) -0.0163(8) -0.0045(7) 0.0012(8)
C17 0.0378(10) 0.0344(9) 0.0305(9) -0.0166(9) -0.0059(7) 0.0017(8)
C18 0.0379(10) 0.0340(10) 0.0315(10) -0.0156(8) -0.0056(7) 0.0013(8)
C19 0.0396(10) 0.0347(10) 0.0303(9) -0.0181(9) -0.0053(7) 0.0016(8)
C20 0.0390(10) 0.0340(10) 0.0320(10) -0.0179(9) -0.0057(7) 0.0022(8)
C21 0.0381(10) 0.0330(9) 0.0314(9) -0.0166(8) -0.0067(7) 0.0037(8)
C22 0.0431(11) 0.0350(10) 0.0327(10) -0.0204(9) -0.0062(8) 0.0025(8)
C23 0.0464(11) 0.0379(10) 0.0394(11) -0.0200(9) -0.0139(9) 0.0040(9)
C24 0.0745(17) 0.0507(13) 0.0491(14) -0.0320(13) -0.0288(12) 0.0158(11)

loop_
_atom_type_symbol
_atom_type_description
_atom_type_scat_dispersion_real
_atom_type_scat_dispersion_imag
_atom_type_scat_source
C C 0.0181 0.0091 'International Tables Vol C Tables 4.2.6.8 and 6.1.1.4'
H H 0.0000 0.0000 'International Tables Vol C Tables 4.2.6.8 and 6.1.1.4'
N N 0.0311 0.0180 'International Tables Vol C Tables 4.2.6.8 and 6.1.1.4'
O O 0.0492 0.0322 'International Tables Vol C Tables 4.2.6.8 and 6.1.1.4'

loop_
_geom_angle_atom_site_label_1
_geom_angle_atom_site_label_2
_geom_angle_atom_site_label_3
_geom_angle
C7 N1 C6 125.16(15)
C7 N1 H1 115.3(16)
C6 N1 H1 117.0(16)
C9 N2 C1 123.31(14)
C9 N2 C13 119.43(13)
C1 N2 C13 117.17(13)
C2 C1 C6 119.07(15)
C2 C1 N2 118.86(15)
C6 C1 N2 121.94(15)
C3 C2 C1 120.67(17)
C3 C2 H2 119.9(15)
C1 C2 H2 119.4(15)
C2 C3 C4 120.01(17)
C2 C3 H3 122.0(11)
C4 C3 H3 117.9(11)
C5 C4 C3 119.89(16)
C5 C4 H4 121.9(13)
C3 C4 H4 118.2(13)
C4 C5 C6 120.54(17)
C4 C5 H5 123.4(12)
C6 C5 H5 116.0(12)
C5 C6 C1 119.64(16)
C5 C6 N1 117.97(15)
C1 C6 N1 122.39(14)
N1 C7 C10 121.79(15)
N1 C7 C8 116.00(14)
C10 C7 C8 122.22(15)
C7 C8 C9 109.41(14)
C7 C8 H8A 109.1(11)
C9 C8 H8A 109.9(11)
C7 C8 H8B 111.1(12)
C9 C8 H8B 109.7(12)
H8A C8 H8B 107.6(17)
O1 C9 N2 123.08(15)
O1 C9 C8 121.36(15)
N2 C9 C8 115.55(13)
C7 C10 C11 123.18(16)
C7 C10 H7 120.6(12)
C11 C10 H7 116.0(12)
O2 C11 C10 122.41(16)
O2 C11 C12 119.32(17)
C10 C11 C12 118.27(17)
C11 C12 H12A 109.1(15)
C11 C12 H12B 114.8(14)
H12A C12 H12B 102(2)
C11 C12 H12C 109.9(19)
H12A C12 H12C 112(2)
H12B C12 H12C 109(2)
N2 C13 C14 111.77(14)
N2 C13 H13A 110.2(12)
C14 C13 H13A 108.4(13)
N2 C13 H13B 105.3(12)
C14 C13 H13B 110.9(12)
H13A C13 H13B 110.3(17)
C15 C14 C13 114.11(15)
C15 C14 H14A 108.9(13)
C13 C14 H14A 110.0(13)
C15 C14 H14B 107.8(14)
C13 C14 H14B 110.0(14)
H14A C14 H14B 105.6(18)
C14 C15 C16 112.49(15)
C14 C15 H15A 110.6(12)
C16 C15 H15A 108.4(12)
C14 C15 H15B 107.5(12)
C16 C15 H15B 111.2(12)
H15A C15 H15B 106.5(16)
C17 C16 C15 114.65(15)
C17 C16 H16A 110.3(13)
C15 C16 H16A 110.0(14)
C17 C16 H16B 108.4(13)
C15 C16 H16B 109.6(13)
H16A C16 H16B 103.3(18)
C16 C17 C18 112.69(15)
C16 C17 H17A 109.8(14)
C18 C17 H17A 109.3(14)
C16 C17 H17B 108.9(13)
C18 C17 H17B 110.0(13)
H17A C17 H17B 105.9(18)
C19 C18 C17 115.22(15)
C19 C18 H18A 109.9(13)
C17 C18 H18A 109.4(13)
C19 C18 H18B 110.1(14)
C17 C18 H18B 108.6(14)
H18A C18 H18B 103.0(18)
C18 C19 C20 112.74(15)
C18 C19 H19A 108.9(13)
C20 C19 H19A 109.0(13)
C18 C19 H19B 108.8(13)
C20 C19 H19B 110.5(13)
H19A C19 H19B 106.7(18)
C21 C20 C19 114.78(16)
C21 C20 H20A 108.5(13)
C19 C20 H20A 108.7(13)
C21 C20 H20B 108.9(13)
C19 C20 H20B 109.2(12)
H20A C20 H20B 106.5(17)
C20 C21 C22 113.78(16)
C20 C21 H21A 108.8(13)
C22 C21 H21A 109.5(13)
C20 C21 H21B 108.3(12)
C22 C21 H21B 110.3(12)
H21A C21 H21B 105.8(17)
C23 C22 C21 113.99(16)
C23 C22 H22A 109.3(14)
C21 C22 H22A 111.5(14)
C23 C22 H22B 109.1(14)
C21 C22 H22B 109.3(13)
H22A C22 H22B 103.0(18)
C24 C23 C22 113.8(2)
C24 C23 H23A 109.4(15)
C22 C23 H23A 109.5(14)
C24 C23 H23B 109.9(14)
C22 C23 H23B 108.4(15)
H23A C23 H23B 105.5(19)
C23 C24 H24A 110.0(16)
C23 C24 H24B 113.5(15)
H24A C24 H24B 108(2)
C23 C24 H24C 112.0(18)
H24A C24 H24C 108(2)
H24B C24 H24C 106(2)

loop_
_geom_bond_atom_site_label_1
_geom_bond_atom_site_label_2
_geom_bond_distance
O1 C9 1.2263(19)
O2 C11 1.247(2)
N1 C7 1.360(2)
N1 C6 1.405(2)
N1 H1 0.88(2)
N2 C9 1.362(2)
N2 C1 1.4309(19)
N2 C13 1.473(2)
C1 C2 1.396(2)
C1 C6 1.400(2)
C2 C3 1.382(2)
C2 H2 0.97(2)
C3 C4 1.394(3)
C3 H3 1.00(2)
C4 C5 1.376(3)
C4 H4 0.98(2)
C5 C6 1.399(2)
C5 H5 0.98(2)
C7 C10 1.365(2)
C7 C8 1.502(2)
C8 C9 1.515(2)
C8 H8A 1.03(2)
C8 H8B 0.96(2)
C10 C11 1.436(2)
C10 H7 0.97(2)
C11 C12 1.506(3)
C12 H12A 0.95(3)
C12 H12B 1.03(3)
C12 H12C 0.94(3)
C13 C14 1.525(3)
C13 H13A 1.03(2)
C13 H13B 1.00(2)
C14 C15 1.524(3)
C14 H14A 0.97(2)
C14 H14B 1.00(2)
C15 C16 1.525(3)
C15 H15A 1.01(2)
C15 H15B 1.03(2)
C16 C17 1.517(3)
C16 H16A 0.97(2)
C16 H16B 1.05(2)
C17 C18 1.528(3)
C17 H17A 1.02(2)
C17 H17B 1.01(2)
C18 C19 1.515(3)
C18 H18A 1.03(3)
C18 H18B 0.99(2)
C19 C20 1.527(3)
C19 H19A 1.01(2)
C19 H19B 1.01(2)
C20 C21 1.518(3)
C20 H20A 1.01(2)
C20 H20B 1.02(2)
C21 C22 1.525(3)
C21 H21A 1.01(2)
C21 H21B 1.01(2)
C22 C23 1.516(3)
C22 H22A 1.01(2)
C22 H22B 0.99(2)
C23 C24 1.516(3)
C23 H23A 1.02(3)
C23 H23B 0.96(2)
C24 H24A 1.05(3)
C24 H24B 1.02(3)
C24 H24C 0.99(3)

loop_
_geom_hbond_atom_site_label_D
_geom_hbond_atom_site_label_H
_geom_hbond_atom_site_label_A
_geom_hbond_site_symmetry_A
_geom_hbond_distance_DH
_geom_hbond_distance_HA
_geom_hbond_distance_DA
_geom_hbond_angle_DHA
_geom_hbond_publ_flag
N1 H1 O2 . 0.88(2) 1.94(2) 2.637(2) 136(2) yes
C5 H5 O1 1_545 0.98(2) 2.54(2) 3.500(2) 165.6(17) yes
C2 H2 O2 1_465 0.97(2) 2.48(3) 3.276(2) 139.4(19) yes

loop_
_geom_torsion_atom_site_label_1
_geom_torsion_atom_site_label_2
_geom_torsion_atom_site_label_3
_geom_torsion_atom_site_label_4
_geom_torsion
C9 N2 C1 C2 -135.43(17)
C13 N2 C1 C2 48.1(2)
C9 N2 C1 C6 48.7(2)
C13 N2 C1 C6 -127.77(17)
C6 C1 C2 C3 3.7(3)
N2 C1 C2 C3 -172.29(16)
C1 C2 C3 C4 0.1(3)
C2 C3 C4 C5 -2.9(3)
C3 C4 C5 C6 1.9(3)
C4 C5 C6 C1 1.9(3)
C4 C5 C6 N1 -178.46(16)
C2 C1 C6 C5 -4.6(2)
N2 C1 C6 C5 171.20(15)
C2 C1 C6 N1 175.74(16)
N2 C1 C6 N1 -8.4(2)
C7 N1 C6 C5 133.69(17)
C7 N1 C6 C1 -46.7(2)
C6 N1 C7 C10 -165.76(15)
C6 N1 C7 C8 13.8(2)
N1 C7 C8 C9 63.24(18)
C10 C7 C8 C9 -117.19(17)
C1 N2 C9 O1 -178.22(15)
C13 N2 C9 O1 -1.8(3)
C1 N2 C9 C8 1.0(2)
C13 N2 C9 C8 177.42(14)
C7 C8 C9 O1 105.68(18)
C7 C8 C9 N2 -73.53(18)
N1 C7 C10 C11 1.9(3)
C8 C7 C10 C11 -177.63(15)
C7 C10 C11 O2 -6.3(3)
C7 C10 C11 C12 173.45(16)
C9 N2 C13 C14 -115.69(17)
C1 N2 C13 C14 61.0(2)
N2 C13 C14 C15 58.3(2)
C13 C14 C15 C16 176.23(14)
C14 C15 C16 C17 179.39(15)
C15 C16 C17 C18 178.22(15)
C16 C17 C18 C19 179.72(16)
C17 C18 C19 C20 -179.42(15)
C18 C19 C20 C21 179.65(15)
C19 C20 C21 C22 -179.93(15)
C20 C21 C22 C23 179.33(16)
C21 C22 C23 C24 179.49(17)

_cod_database_fobs_code 1544438
